data_4306668
loop_
_publ_author_name
'Takashi Aridomi'
'Asako Igashira-Kamiyama'
'Takumi Konno'

_publ_contact_author_address
; Department of Chemistry, Graduate School of Science,
  Osaka University, Toyonaka 560-0043, JAPAN
;
_publ_contact_author_email ' konno@chem.sci.osaka-u.ac.jp '
_publ_contact_author_fax ' 81-6-6850-5765 '
_publ_contact_author_name 'Takumi Konno'
_publ_contact_author_phone ' 81-6-6850-5765 '
_publ_section_title
;
Control of 1D Wave versus 2D Honeycomb CoIIICdIICuI Heterotrimetallic
Architectures by \DL-\LL Diastereoisomerism of l-Cysteinatocobalt(III)
Building Units
;
_journal_name_full 'Inorganic Chemistry'
_journal_page_first 10202
_journal_page_last 10204
_journal_paper_doi 10.1021/ic801495h
_journal_volume 47
_journal_year 2008
_chemical_absolute_configuration rm
_chemical_formula_sum 'C21 H69 Cd3 Cl10 Co3 Cu N15 O13 S3'
_chemical_formula_weight 1768.12
_chemical_name_systematic
; 
 ? 
;
_space_group_IT_number 173
_symmetry_cell_setting hexagonal
_symmetry_space_group_name_Hall 'P 6c'
_symmetry_space_group_name_H-M 'P 63'
_atom_sites_solution_hydrogens geom
_atom_sites_solution_primary direct
_atom_sites_solution_secondary difmap
_audit_creation_method SHELXL-97
_cell_angle_alpha 90.00
_cell_angle_beta 90.00
_cell_angle_gamma 120.00
_cell_formula_units_Z 2
_cell_length_a 13.9575(14)
_cell_length_b 13.9575(14)
_cell_length_c 16.1626(18)
_cell_measurement_reflns_used 25
_cell_measurement_temperature 296(2)
_cell_measurement_theta_max 15.0
_cell_measurement_theta_min 14.6
_cell_volume 2726.8(5)
_computing_cell_refinement 'MSC/AFC Diffractometer Control'
_computing_data_collection 'MSC/AFC Diffractometer Control'
_computing_data_reduction CrystalStructure
_computing_structure_refinement 'SHELXL-97 (Sheldrick, 1997)'
_computing_structure_solution 'SHELXS-97 (Sheldrick, 1990)'
_diffrn_ambient_temperature 296(2)
_diffrn_measured_fraction_theta_full 0.999
_diffrn_measured_fraction_theta_max 0.999
_diffrn_measurement_device_type 'Rigaku AFC5R'
_diffrn_measurement_method \w-2\q
_diffrn_radiation_monochromator graphite
_diffrn_radiation_source 'fine-focus sealed tube'
_diffrn_radiation_type MoK\a
_diffrn_radiation_wavelength 0.71069
_diffrn_reflns_av_R_equivalents 0.0299
_diffrn_reflns_av_sigmaI/netI 0.0816
_diffrn_reflns_limit_h_max 17
_diffrn_reflns_limit_h_min 0
_diffrn_reflns_limit_k_max 17
_diffrn_reflns_limit_k_min 0
_diffrn_reflns_limit_l_max 0
_diffrn_reflns_limit_l_min -22
_diffrn_reflns_number 3039
_diffrn_reflns_theta_full 30.00
_diffrn_reflns_theta_max 30.00
_diffrn_reflns_theta_min 2.52
_diffrn_standards_decay_% 0.50
_diffrn_standards_interval_count 150
_diffrn_standards_number 3
_exptl_absorpt_coefficient_mu 3.090
_exptl_absorpt_correction_T_max 0.6543
_exptl_absorpt_correction_T_min 0.1913
_exptl_absorpt_correction_type psi-scan
_exptl_crystal_colour 'dark brown'
_exptl_crystal_density_diffrn 2.153
_exptl_crystal_density_method 'not measured'
_exptl_crystal_description block
_exptl_crystal_F_000 1752
_exptl_crystal_size_max 0.80
_exptl_crystal_size_mid 0.15
_exptl_crystal_size_min 0.15
_refine_diff_density_max 0.624
_refine_diff_density_min -0.807
_refine_diff_density_rms 0.150
_refine_ls_abs_structure_details 'Flack H D (1983), Acta Cryst. A39, 876-881'
_refine_ls_abs_structure_Flack 0.01(4)
_refine_ls_extinction_method none
_refine_ls_goodness_of_fit_ref 1.014
_refine_ls_hydrogen_treatment 'riding model'
_refine_ls_matrix_type full
_refine_ls_number_parameters 209
_refine_ls_number_reflns 2741
_refine_ls_number_restraints 1
_refine_ls_restrained_S_all 1.014
_refine_ls_R_factor_all 0.0972
_refine_ls_R_factor_gt 0.0359
_refine_ls_shift/su_max 0.000
_refine_ls_shift/su_mean 0.000
_refine_ls_structure_factor_coef Fsqd
_refine_ls_weighting_details 'calc w=1/[\s^2^(Fo^2^)+(0.0371P)^2^+0.0000P] where P=(Fo^2^+2Fc^2^)/3'
_refine_ls_weighting_scheme calc
_refine_ls_wR_factor_gt 0.0791
_refine_ls_wR_factor_ref 0.0939
_reflns_number_gt 1795
_reflns_number_total 2741
_reflns_threshold_expression >2sigma(I)
_cod_data_source_file ic801495h_si_002_4.cif
_cod_data_source_block '[3ClO4]'
_cod_depositor_comments
;
The following automatic conversions were performed:
'_symmetry_cell_setting' value 'Hexagonal' changed to 'hexagonal'
according to '/home/saulius/struct/CIF-dictionaries/cif_core.dic'
dictionary named 'cif_core.dic' version 2.4.1 from 2010-06-29.

Automatic conversion script
Id: cif_fix_enum 1527 2010-12-29 10:47:43Z saulius 
;
_cod_database_code 4306668

loop_
_symmetry_equiv_pos_as_xyz
'x, y, z'
'x-y, x, z+1/2'
'-y, x-y, z'
'-x, -y, z+1/2'
'-x+y, -x, z'
'y, -x+y, z+1/2'

loop_
_atom_site_label
_atom_site_type_symbol
_atom_site_fract_x
_atom_site_fract_y
_atom_site_fract_z
_atom_site_U_iso_or_equiv
_atom_site_adp_type
_atom_site_occupancy
_atom_site_symmetry_multiplicity
_atom_site_calc_flag
_atom_site_refinement_flags
_atom_site_disorder_assembly
_atom_site_disorder_group
Co1 Co 0.71761(8) 0.72016(8) 0.23256(7) 0.0202(2) Uani 1 1 d . . .
Cu1 Cu 1.0000 1.0000 0.23058(14) 0.0278(4) Uani 1 3 d S . .
Cd1 Cd 0.83420(5) 0.45861(5) 0.04771(5) 0.03001(13) Uani 1 1 d . . .
Cl1 Cl 1.0000 1.0000 0.3760(3) 0.0367(10) Uani 1 3 d S . .
Cl2 Cl 0.6667 0.3333 0.1601(2) 0.0292(8) Uani 1 3 d S . .
Cl3 Cl 0.6667 0.3333 -0.0549(2) 0.0309(9) Uani 1 3 d S . .
Cl4 Cl 0.94833(19) 0.54373(19) 0.17678(15) 0.0372(5) Uani 1 1 d . . .
Cl5 Cl 0.9804(2) 0.4874(2) -0.05199(16) 0.0459(6) Uani 1 1 d . . .
S1 S 0.89086(15) 0.82065(16) 0.18086(13) 0.0224(4) Uani 1 1 d . . .
N1 N 0.6657(5) 0.6876(6) 0.1153(4) 0.0248(15) Uani 1 1 d . . .
H1 H 0.6219 0.6140 0.1099 0.030 Uiso 1 1 calc R . .
H2 H 0.6238 0.7187 0.1051 0.030 Uiso 1 1 calc R . .
N2 N 0.7760(6) 0.7458(6) 0.3470(5) 0.0316(17) Uani 1 1 d . . .
H3 H 0.8300 0.8166 0.3530 0.038 Uiso 1 1 calc R . .
H4 H 0.7216 0.7322 0.3832 0.038 Uiso 1 1 calc R . .
N3 N 0.7275(6) 0.5859(6) 0.2406(5) 0.0293(16) Uani 1 1 d . . .
H5 H 0.6644 0.5280 0.2218 0.035 Uiso 1 1 calc R . .
H6 H 0.7834 0.5928 0.2086 0.035 Uiso 1 1 calc R . .
N4 N 0.7008(6) 0.8524(6) 0.2373(5) 0.0252(15) Uani 1 1 d . . .
H7 H 0.7629 0.9103 0.2574 0.030 Uiso 1 1 calc R . .
H8 H 0.6889 0.8699 0.1861 0.030 Uiso 1 1 calc R . .
N5 N 0.5604(6) 0.6403(6) 0.2716(5) 0.0297(16) Uani 1 1 d . . .
H9 H 0.5193 0.5825 0.2382 0.036 Uiso 1 1 calc R . .
H10 H 0.5569 0.6145 0.3232 0.036 Uiso 1 1 calc R . .
O1 O 0.7344(5) 0.5474(4) 0.0654(4) 0.0299(14) Uani 1 1 d . . .
O2 O 0.8804(6) 0.6756(6) -0.0036(4) 0.0468(18) Uani 1 1 d . . .
C1 C 0.8495(7) 0.8391(6) 0.0781(5) 0.0258(17) Uani 1 1 d . . .
H11 H 0.8256 0.8934 0.0795 0.031 Uiso 1 1 calc R . .
H12 H 0.9112 0.8646 0.0400 0.031 Uiso 1 1 calc R . .
C2 C 0.7544(6) 0.7267(6) 0.0504(6) 0.0239(15) Uani 1 1 d . . .
H13 H 0.7244 0.7370 -0.0016 0.029 Uiso 1 1 calc R . .
C3 C 0.7931(6) 0.6439(7) 0.0355(5) 0.0241(17) Uani 1 1 d . . .
C4 C 0.8207(9) 0.6698(10) 0.3632(7) 0.044(3) Uani 1 1 d . . .
H14 H 0.8941 0.7001 0.3396 0.053 Uiso 1 1 calc R . .
H15 H 0.8256 0.6608 0.4223 0.053 Uiso 1 1 calc R . .
C5 C 0.7462(9) 0.5648(8) 0.3257(6) 0.037(2) Uani 1 1 d . . .
H16 H 0.6767 0.5285 0.3557 0.045 Uiso 1 1 calc R . .
H17 H 0.7782 0.5171 0.3267 0.045 Uiso 1 1 calc R . .
C6 C 0.6053(10) 0.8279(9) 0.2918(6) 0.043(3) Uani 1 1 d . . .
H18 H 0.6259 0.8308 0.3495 0.052 Uiso 1 1 calc R . .
H19 H 0.5817 0.8818 0.2830 0.052 Uiso 1 1 calc R . .
C7 C 0.5170(8) 0.7182(9) 0.2709(7) 0.046(3) Uani 1 1 d . . .
H20 H 0.4882 0.7189 0.2164 0.055 Uiso 1 1 calc R . .
H21 H 0.4573 0.6943 0.3106 0.055 Uiso 1 1 calc R . .
Cl6 Cl 0.3333 0.6667 0.0512(6) 0.0937(19) Uani 1 3 d S . .
O3 O 0.3333 0.6667 -0.0302(15) 0.249(19) Uani 1 3 d S . .
O4 O 0.3964(12) 0.6180(13) 0.0865(9) 0.141(6) Uani 1 1 d . . .
O5 O 0.2494(6) 0.3710(8) 0.0642(5) 0.063(2) Uani 1 1 d . . .

loop_
_atom_site_aniso_label
_atom_site_aniso_U_11
_atom_site_aniso_U_22
_atom_site_aniso_U_33
_atom_site_aniso_U_23
_atom_site_aniso_U_13
_atom_site_aniso_U_12
Co1 0.0200(5) 0.0200(5) 0.0192(4) -0.0003(5) 0.0018(5) 0.0089(4)
Cu1 0.0287(6) 0.0287(6) 0.0261(9) 0.000 0.000 0.0143(3)
Cd1 0.0266(3) 0.0290(3) 0.0349(3) -0.0018(4) -0.0012(4) 0.0143(3)
Cl1 0.0431(15) 0.0431(15) 0.0241(19) 0.000 0.000 0.0215(8)
Cl2 0.0282(12) 0.0282(12) 0.031(2) 0.000 0.000 0.0141(6)
Cl3 0.0344(13) 0.0344(13) 0.0241(19) 0.000 0.000 0.0172(7)
Cl4 0.0363(12) 0.0351(12) 0.0390(12) -0.0033(11) -0.0074(10) 0.0169(10)
Cl5 0.0417(14) 0.0597(17) 0.0408(13) 0.0135(13) 0.0107(11) 0.0287(14)
S1 0.0183(9) 0.0223(9) 0.0236(9) -0.0009(8) 0.0024(8) 0.0078(7)
N1 0.020(3) 0.022(3) 0.031(4) -0.002(3) -0.006(3) 0.010(3)
N2 0.029(4) 0.036(4) 0.028(4) -0.005(3) 0.001(3) 0.014(3)
N3 0.035(4) 0.025(3) 0.028(4) 0.004(3) 0.003(3) 0.015(3)
N4 0.026(4) 0.023(3) 0.027(4) -0.004(3) 0.007(3) 0.013(3)
N5 0.029(4) 0.033(4) 0.029(4) 0.005(3) 0.008(3) 0.017(3)
O1 0.036(3) 0.021(3) 0.032(4) 0.000(2) -0.004(3) 0.014(2)
O2 0.053(4) 0.048(4) 0.049(4) 0.012(4) 0.025(4) 0.032(4)
C1 0.030(4) 0.030(4) 0.022(4) 0.003(3) 0.004(3) 0.018(4)
C2 0.029(4) 0.033(4) 0.019(3) -0.008(5) -0.009(4) 0.023(3)
C3 0.024(4) 0.031(4) 0.020(4) -0.005(3) -0.001(3) 0.015(3)
C4 0.039(6) 0.068(8) 0.031(5) 0.011(6) 0.005(5) 0.031(6)
C5 0.043(6) 0.045(6) 0.031(5) 0.009(4) 0.000(4) 0.027(5)
C6 0.062(7) 0.047(6) 0.036(6) 0.008(5) 0.022(5) 0.039(6)
C7 0.032(5) 0.072(8) 0.045(6) 0.013(6) 0.013(5) 0.034(6)
Cl6 0.108(3) 0.108(3) 0.065(4) 0.000 0.000 0.0540(16)
O3 0.35(3) 0.35(3) 0.042(13) 0.000 0.000 0.176(15)
O4 0.153(12) 0.175(13) 0.145(14) -0.025(11) -0.036(11) 0.119(11)
O5 0.035(4) 0.105(7) 0.039(5) 0.006(4) 0.003(3) 0.027(4)

loop_
_atom_type_symbol
_atom_type_description
_atom_type_scat_dispersion_real
_atom_type_scat_dispersion_imag
_atom_type_scat_source
C C 0.0033 0.0016 'International Tables Vol C Tables 4.2.6.8 and 6.1.1.4'
H H 0.0000 0.0000 'International Tables Vol C Tables 4.2.6.8 and 6.1.1.4'
O O 0.0106 0.0060 'International Tables Vol C Tables 4.2.6.8 and 6.1.1.4'
N N 0.0061 0.0033 'International Tables Vol C Tables 4.2.6.8 and 6.1.1.4'
Cd Cd -0.8075 1.2024 'International Tables Vol C Tables 4.2.6.8 and 6.1.1.4'
Co Co 0.3494 0.9721 'International Tables Vol C Tables 4.2.6.8 and 6.1.1.4'
Cu Cu 0.3201 1.2651 'International Tables Vol C Tables 4.2.6.8 and 6.1.1.4'
Cl Cl 0.1484 0.1585 'International Tables Vol C Tables 4.2.6.8 and 6.1.1.4'
S S 0.1246 0.1234 'International Tables Vol C Tables 4.2.6.8 and 6.1.1.4'

loop_
_geom_angle_atom_site_label_1
_geom_angle_atom_site_label_2
_geom_angle_atom_site_label_3
_geom_angle
_geom_angle_site_symmetry_1
_geom_angle_site_symmetry_3
_geom_angle_publ_flag
N3 Co1 N4 173.5(3) . . ?
N3 Co1 N2 83.7(3) . . ?
N4 Co1 N2 91.5(3) . . ?
N3 Co1 N1 92.1(3) . . ?
N4 Co1 N1 92.9(3) . . ?
N2 Co1 N1 175.2(3) . . ?
N3 Co1 N5 91.6(3) . . ?
N4 Co1 N5 84.2(3) . . ?
N2 Co1 N5 92.5(3) . . ?
N1 Co1 N5 90.1(3) . . ?
N3 Co1 S1 93.0(2) . . ?
N4 Co1 S1 91.4(2) . . ?
N2 Co1 S1 91.0(2) . . ?
N1 Co1 S1 86.8(2) . . ?
N5 Co1 S1 174.5(2) . . ?
S1 Cu1 S1 108.74(7) . 5_675 ?
S1 Cu1 S1 108.74(7) . 3_765 ?
S1 Cu1 S1 108.74(7) 5_675 3_765 ?
S1 Cu1 Cl1 110.20(7) . . ?
S1 Cu1 Cl1 110.20(7) 5_675 . ?
S1 Cu1 Cl1 110.19(7) 3_765 . ?
O1 Cd1 Cl5 131.86(16) . . ?
O1 Cd1 Cl4 93.06(15) . . ?
Cl5 Cd1 Cl4 100.74(9) . . ?
O1 Cd1 O1 140.1(2) . 5_665 ?
Cl5 Cd1 O1 84.01(14) . 5_665 ?
Cl4 Cd1 O1 96.65(14) . 5_665 ?
O1 Cd1 Cl3 82.09(14) . . ?
Cl5 Cd1 Cl3 94.76(9) . . ?
Cl4 Cd1 Cl3 162.71(9) . . ?
O1 Cd1 Cl3 77.27(13) 5_665 . ?
O1 Cd1 Cl2 73.29(14) . . ?
Cl5 Cd1 Cl2 153.46(7) . . ?
Cl4 Cd1 Cl2 83.72(9) . . ?
O1 Cd1 Cl2 69.47(12) 5_665 . ?
Cl3 Cd1 Cl2 78.99(8) . . ?
Cd1 Cl2 Cd1 81.95(10) 5_665 . ?
Cd1 Cl2 Cd1 81.95(10) 5_665 3_655 ?
Cd1 Cl2 Cd1 81.95(10) . 3_655 ?
Cd1 Cl3 Cd1 85.77(10) . 5_665 ?
Cd1 Cl3 Cd1 85.77(10) . 3_655 ?
Cd1 Cl3 Cd1 85.77(10) 5_665 3_655 ?
C1 S1 Co1 96.2(3) . . ?
C1 S1 Cu1 104.3(3) . . ?
Co1 S1 Cu1 117.45(9) . . ?
C2 N1 Co1 116.1(5) . . ?
C4 N2 Co1 108.4(6) . . ?
C5 N3 Co1 111.3(6) . . ?
C6 N4 Co1 108.6(6) . . ?
C7 N5 Co1 108.9(5) . . ?
C3 O1 Cd1 106.3(5) . . ?
C3 O1 Cd1 139.9(5) . 3_655 ?
Cd1 O1 Cd1 96.76(19) . 3_655 ?
C2 C1 S1 107.3(5) . . ?
N1 C2 C3 112.0(6) . . ?
N1 C2 C1 107.7(7) . . ?
C3 C2 C1 111.7(6) . . ?
O2 C3 O1 124.7(8) . . ?
O2 C3 C2 117.8(7) . . ?
O1 C3 C2 117.4(7) . . ?
C5 C4 N2 107.5(8) . . ?
C4 C5 N3 107.7(8) . . ?
C7 C6 N4 107.2(8) . . ?
C6 C7 N5 109.3(8) . . ?
O3 Cl6 O4 112.9(7) . 3_665 ?
O3 Cl6 O4 112.9(7) . 5_565 ?
O4 Cl6 O4 105.9(7) 3_665 5_565 ?
O3 Cl6 O4 112.9(7) . . ?
O4 Cl6 O4 105.9(8) 3_665 . ?
O4 Cl6 O4 105.9(7) 5_565 . ?

loop_
_geom_bond_atom_site_label_1
_geom_bond_atom_site_label_2
_geom_bond_distance
_geom_bond_site_symmetry_2
_geom_bond_publ_flag
Co1 N3 1.952(7) . ?
Co1 N4 1.975(7) . ?
Co1 N2 1.980(7) . ?
Co1 N1 1.999(7) . ?
Co1 N5 2.002(7) . ?
Co1 S1 2.263(2) . ?
Cu1 S1 2.328(2) . ?
Cu1 S1 2.328(2) 5_675 ?
Cu1 S1 2.328(2) 3_765 ?
Cu1 Cl1 2.350(4) . ?
Cd1 O1 2.299(6) . ?
Cd1 Cl5 2.471(3) . ?
Cd1 Cl4 2.531(2) . ?
Cd1 O1 2.575(6) 5_665 ?
Cd1 Cl3 2.680(3) . ?
Cd1 Cl2 2.782(3) . ?
Cl2 Cd1 2.782(3) 5_665 ?
Cl2 Cd1 2.782(3) 3_655 ?
Cl3 Cd1 2.680(3) 5_665 ?
Cl3 Cd1 2.680(3) 3_655 ?
S1 C1 1.818(8) . ?
N1 C2 1.502(11) . ?
N2 C4 1.498(13) . ?
N3 C5 1.456(12) . ?
N4 C6 1.488(11) . ?
N5 C7 1.485(11) . ?
O1 C3 1.269(9) . ?
O1 Cd1 2.575(6) 3_655 ?
O2 C3 1.242(10) . ?
C1 C2 1.530(10) . ?
C2 C3 1.520(10) . ?
C4 C5 1.441(15) . ?
C6 C7 1.447(15) . ?
Cl6 O3 1.32(3) . ?
Cl6 O4 1.470(13) 3_665 ?
Cl6 O4 1.470(13) 5_565 ?
Cl6 O4 1.470(13) . ?

loop_
_geom_hbond_atom_site_label_D
_geom_hbond_atom_site_label_H
_geom_hbond_atom_site_label_A
_geom_hbond_distance_DH
_geom_hbond_distance_HA
_geom_hbond_distance_DA
_geom_hbond_angle_DHA
_geom_hbond_site_symmetry_A
N1 H1 Cl4 0.90 2.88 3.687(7) 149.9 3_655
N1 H2 O5 0.90 2.29 3.065(10) 144.0 3_665
N2 H3 Cl1 0.90 2.50 3.390(7) 170.4 .
N2 H4 O2 0.90 2.26 3.040(10) 145.0 6_565
N3 H5 Cl4 0.90 2.63 3.496(8) 161.0 3_655
N3 H5 Cl2 0.90 2.91 3.442(7) 119.4 .
N3 H6 O1 0.90 2.41 2.894(9) 114.1 .
N3 H6 Cl4 0.90 2.76 3.567(7) 150.0 .
N4 H7 S1 0.90 2.86 3.526(7) 131.7 5_675
N4 H8 O5 0.90 2.17 3.053(11) 168.0 3_665
N5 H9 Cl4 0.90 2.40 3.241(8) 156.6 3_655
N5 H10 Cl5 0.90 2.41 3.276(8) 161.7 6_565

loop_
_geom_torsion_atom_site_label_1
_geom_torsion_atom_site_label_2
_geom_torsion_atom_site_label_3
_geom_torsion_atom_site_label_4
_geom_torsion
_geom_torsion_site_symmetry_1
_geom_torsion_site_symmetry_2
_geom_torsion_site_symmetry_3
_geom_torsion_site_symmetry_4
_geom_torsion_publ_flag
O1 Cd1 Cl2 Cd1 126.43(16) . . . 5_665 ?
Cl5 Cd1 Cl2 Cd1 -37.0(2) . . . 5_665 ?
Cl4 Cd1 Cl2 Cd1 -138.46(7) . . . 5_665 ?
O1 Cd1 Cl2 Cd1 -38.93(14) 5_665 . . 5_665 ?
Cl3 Cd1 Cl2 Cd1 41.47(4) . . . 5_665 ?
O1 Cd1 Cl2 Cd1 43.49(15) . . . 3_655 ?
Cl5 Cd1 Cl2 Cd1 -119.91(17) . . . 3_655 ?
Cl4 Cd1 Cl2 Cd1 138.60(7) . . . 3_655 ?
O1 Cd1 Cl2 Cd1 -121.87(15) 5_665 . . 3_655 ?
Cl3 Cd1 Cl2 Cd1 -41.47(4) . . . 3_655 ?
O1 Cd1 Cl3 Cd1 -117.44(15) . . . 5_665 ?
Cl5 Cd1 Cl3 Cd1 110.92(9) . . . 5_665 ?
Cl4 Cd1 Cl3 Cd1 -42.8(2) . . . 5_665 ?
O1 Cd1 Cl3 Cd1 28.17(13) 5_665 . . 5_665 ?
Cl2 Cd1 Cl3 Cd1 -43.03(4) . . . 5_665 ?
O1 Cd1 Cl3 Cd1 -31.38(15) . . . 3_655 ?
Cl5 Cd1 Cl3 Cd1 -163.02(8) . . . 3_655 ?
Cl4 Cd1 Cl3 Cd1 43.3(2) . . . 3_655 ?
O1 Cd1 Cl3 Cd1 114.23(14) 5_665 . . 3_655 ?
Cl2 Cd1 Cl3 Cd1 43.03(4) . . . 3_655 ?
N3 Co1 S1 C1 112.0(3) . . . . ?
N4 Co1 S1 C1 -72.8(4) . . . . ?
N2 Co1 S1 C1 -164.3(3) . . . . ?
N1 Co1 S1 C1 20.0(3) . . . . ?
N3 Co1 S1 Cu1 -138.4(2) . . . . ?
N4 Co1 S1 Cu1 36.9(2) . . . . ?
N2 Co1 S1 Cu1 -54.6(2) . . . . ?
N1 Co1 S1 Cu1 129.6(2) . . . . ?
S1 Cu1 S1 C1 34.7(3) 5_675 . . . ?
S1 Cu1 S1 C1 -83.5(3) 3_765 . . . ?
Cl1 Cu1 S1 C1 155.6(3) . . . . ?
S1 Cu1 S1 Co1 -70.25(17) 5_675 . . . ?
S1 Cu1 S1 Co1 171.50(9) 3_765 . . . ?
Cl1 Cu1 S1 Co1 50.63(10) . . . . ?
N3 Co1 N1 C2 -86.0(5) . . . . ?
N4 Co1 N1 C2 98.1(5) . . . . ?
N5 Co1 N1 C2 -177.7(5) . . . . ?
S1 Co1 N1 C2 6.9(5) . . . . ?
N3 Co1 N2 C4 14.9(6) . . . . ?
N4 Co1 N2 C4 -169.5(6) . . . . ?
N5 Co1 N2 C4 106.3(6) . . . . ?
S1 Co1 N2 C4 -78.1(6) . . . . ?
N2 Co1 N3 C5 12.4(6) . . . . ?
N1 Co1 N3 C5 -170.0(6) . . . . ?
N5 Co1 N3 C5 -79.9(7) . . . . ?
S1 Co1 N3 C5 103.1(6) . . . . ?
N2 Co1 N4 C6 -72.8(6) . . . . ?
N1 Co1 N4 C6 109.3(6) . . . . ?
N5 Co1 N4 C6 19.5(6) . . . . ?
S1 Co1 N4 C6 -163.8(6) . . . . ?
N3 Co1 N5 C7 -177.5(7) . . . . ?
N4 Co1 N5 C7 7.5(6) . . . . ?
N2 Co1 N5 C7 98.7(7) . . . . ?
N1 Co1 N5 C7 -85.4(7) . . . . ?
Cl5 Cd1 O1 C3 -24.6(6) . . . . ?
Cl4 Cd1 O1 C3 82.8(5) . . . . ?
O1 Cd1 O1 C3 -173.1(4) 5_665 . . . ?
Cl3 Cd1 O1 C3 -113.9(5) . . . . ?
Cl2 Cd1 O1 C3 165.3(5) . . . . ?
Cl5 Cd1 O1 Cd1 122.29(16) . . . 3_655 ?
Cl4 Cd1 O1 Cd1 -130.35(15) . . . 3_655 ?
O1 Cd1 O1 Cd1 -26.2(5) 5_665 . . 3_655 ?
Cl3 Cd1 O1 Cd1 32.98(15) . . . 3_655 ?
Cl2 Cd1 O1 Cd1 -47.84(14) . . . 3_655 ?
Co1 S1 C1 C2 -45.1(5) . . . . ?
Cu1 S1 C1 C2 -165.5(4) . . . . ?
Co1 N1 C2 C3 85.2(7) . . . . ?
Co1 N1 C2 C1 -38.0(7) . . . . ?
S1 C1 C2 N1 55.3(7) . . . . ?
S1 C1 C2 C3 -68.0(8) . . . . ?
Cd1 O1 C3 O2 7.6(10) . . . . ?
Cd1 O1 C3 O2 -115.0(9) 3_655 . . . ?
Cd1 O1 C3 C2 -171.2(6) . . . . ?
Cd1 O1 C3 C2 66.2(11) 3_655 . . . ?
N1 C2 C3 O2 -165.6(7) . . . . ?
C1 C2 C3 O2 -44.7(11) . . . . ?
N1 C2 C3 O1 13.2(10) . . . . ?
C1 C2 C3 O1 134.1(7) . . . . ?
Co1 N2 C4 C5 -39.8(9) . . . . ?
N2 C4 C5 N3 50.3(11) . . . . ?
Co1 N3 C5 C4 -38.3(10) . . . . ?
Co1 N4 C6 C7 -43.5(9) . . . . ?
N4 C6 C7 N5 50.8(11) . . . . ?
Co1 N5 C7 C6 -34.2(10) . . . . ?
